data_1565231
loop_
_publ_author_name
'Trenker, Stefan'
'Grunenberg, Lars'
'Banerjee, Tanmay'
'Savasci, G\"okcen'
'Poller, Laura M.'
'Muggli, Katharina I. M.'
'Haase, Frederik'
'Ochsenfeld, Christian'
'Lotsch, Bettina V.'

_publ_section_title
;
 A flavin-inspired covalent organic framework for photocatalytic alcohol
 oxidation
;
_journal_name_full 'Chemical Science'
_journal_paper_doi 10.1039/D1SC04143F
_journal_year 2021
_chemical_formula_moiety 'C14 H14 N4 O2'
_chemical_formula_sum 'C14 H14 N4 O2'
_chemical_formula_weight 270.29
_chemical_melting_point 445
_chemical_name_systematic 1,3-diethyl-alloxazine
_space_group_crystal_system monoclinic
_space_group_IT_number 14
_space_group_name_Hall '-P 2ybc'
_space_group_name_H-M_alt 'P 1 21/c 1'
_atom_sites_solution_hydrogens geom
_atom_sites_solution_primary dual
_audit_creation_date 2021-07-19
_audit_creation_method
;
Olex2 1.3
(compiled 2020.11.12 svn.r5f609507 for OlexSys, GUI svn.r6226)
;
_audit_update_record
;
2021-07-19 deposited with the CCDC.	2021-11-02 downloaded from the CCDC.
;
_cell_angle_alpha 90
_cell_angle_beta 103.665(2)
_cell_angle_gamma 90
_cell_formula_units_Z 4
_cell_length_a 13.3313(5)
_cell_length_b 5.0391(2)
_cell_length_c 19.8573(7)
_cell_measurement_reflns_used 5435
_cell_measurement_temperature 298.6
_cell_measurement_theta_max 27.73
_cell_measurement_theta_min 2.32
_cell_volume 1296.21(8)
_computing_molecular_graphics 'Olex2 1.3 (Dolomanov et al., 2009)'
_computing_publication_material 'Olex2 1.3 (Dolomanov et al., 2009)'
_computing_structure_refinement 'XL  (Sheldrick, 2008)'
_computing_structure_solution 'SHELXT 2014/5 (Sheldrick, 2014)'
_diffrn_ambient_temperature 298.6
_diffrn_measured_fraction_theta_full 0.988
_diffrn_measured_fraction_theta_max 0.987
_diffrn_measurement_device_type 'Bruker APEX-II CCD'
_diffrn_measurement_method '\f and \w scans'
_diffrn_radiation_monochromator graphite
_diffrn_radiation_type MoK\a
_diffrn_radiation_wavelength 0.71073
_diffrn_reflns_av_R_equivalents 0.0505
_diffrn_reflns_av_unetI/netI 0.0358
_diffrn_reflns_Laue_measured_fraction_full 0.988
_diffrn_reflns_Laue_measured_fraction_max 0.987
_diffrn_reflns_limit_h_max 18
_diffrn_reflns_limit_h_min -18
_diffrn_reflns_limit_k_max 6
_diffrn_reflns_limit_k_min -6
_diffrn_reflns_limit_l_max 27
_diffrn_reflns_limit_l_min -27
_diffrn_reflns_number 23975
_diffrn_reflns_point_group_measured_fraction_full 0.988
_diffrn_reflns_point_group_measured_fraction_max 0.987
_diffrn_reflns_theta_full 25.242
_diffrn_reflns_theta_max 29.408
_diffrn_reflns_theta_min 4.145
_diffrn_source_current 50.0
_diffrn_source_power 2.5
_diffrn_source_voltage 50.0
_diffrn_standards_number 0
_exptl_absorpt_coefficient_mu 0.097
_exptl_absorpt_correction_T_max 1.0000
_exptl_absorpt_correction_T_min 0.9161
_exptl_absorpt_correction_type multi-scan
_exptl_absorpt_process_details
;
SADABS-2016/2 (Bruker,2016/2) was used for absorption correction.
wR2(int) was 0.1333 before and 0.0510 after correction.
The Ratio of minimum to maximum transmission is 0.9161.
The \l/2 correction factor is Not present.
;
_exptl_crystal_colour 'clear yellow'
_exptl_crystal_colour_lustre clear
_exptl_crystal_colour_primary yellow
_exptl_crystal_density_diffrn 1.385
_exptl_crystal_description needle
_exptl_crystal_F_000 568
_exptl_crystal_recrystallization_method 'Re-crystallisation from solvent: Chloroform'
_exptl_crystal_size_max 0.3
_exptl_crystal_size_mid 0.06
_exptl_crystal_size_min 0.04
_refine_diff_density_max 0.197
_refine_diff_density_min -0.141
_refine_diff_density_rms 0.035
_refine_ls_extinction_method none
_refine_ls_goodness_of_fit_ref 1.070
_refine_ls_hydrogen_treatment constr
_refine_ls_matrix_type full
_refine_ls_number_parameters 183
_refine_ls_number_reflns 3523
_refine_ls_number_restraints 0
_refine_ls_restrained_S_all 1.070
_refine_ls_R_factor_all 0.0976
_refine_ls_R_factor_gt 0.0615
_refine_ls_shift/su_max 0.000
_refine_ls_shift/su_mean 0.000
_refine_ls_structure_factor_coef Fsqd
_refine_ls_weighting_details 'w=1/[\s^2^(Fo^2^)+(0.0598P)^2^+0.5060P] where P=(Fo^2^+2Fc^2^)/3'
_refine_ls_weighting_scheme calc
_refine_ls_wR_factor_gt 0.1510
_refine_ls_wR_factor_ref 0.1684
_reflns_Friedel_coverage 0.000
_reflns_number_gt 2308
_reflns_number_total 3523
_reflns_threshold_expression 'I > 2\s(I)'
_cod_data_source_file d1sc04143f2.cif
_cod_data_source_block stb228-p21c
_cod_database_code 1565231
_shelx_shelxl_version_number 2014/7
_shelx_space_group_comment
;
The symmetry employed for this shelxl refinement is uniquely defined
by the following loop, which should always be used as a source of
symmetry information in preference to the above space-group names.
They are only intended as comments.
;
_shelx_estimated_absorpt_t_max 0.996
_shelx_estimated_absorpt_t_min 0.972
_olex2_refinement_description
;
1. Fixed Uiso
 At 1.2 times of:
  All C(H) groups, All C(H,H) groups
 At 1.5 times of:
  All C(H,H,H) groups
2.a Secondary CH2 refined with riding coordinates:
 C00G(H00F,H00G), C00J(H00J,H00K)
2.b Aromatic/amide H refined with riding coordinates:
 C00A(H00A), C00D(H00D), C00H(H00H), C00I(H00I)
2.c Idealised Me refined as rotating group:
 C00F(H00B,H00C,H00E), C00K(H00L,H00M,H00N)
;
_olex2_submission_special_instructions 'No special instructions were received'

loop_
_space_group_symop_operation_xyz
'x, y, z'
'-x, y+1/2, -z+1/2'
'-x, -y, -z'
'x, -y-1/2, z-1/2'

loop_
_atom_site_label
_atom_site_type_symbol
_atom_site_fract_x
_atom_site_fract_y
_atom_site_fract_z
_atom_site_U_iso_or_equiv
_atom_site_adp_type
_atom_site_occupancy
_atom_site_site_symmetry_order
_atom_site_calc_flag
_atom_site_refinement_flags_posn
_atom_site_refinement_flags_adp
_atom_site_refinement_flags_occupancy
_atom_site_disorder_assembly
_atom_site_disorder_group
O001 O 0.86647(11) 0.4816(3) 0.57980(7) 0.0612(4) Uani 1 1 d . . . . .
O002 O 0.62427(13) -0.0925(3) 0.46410(9) 0.0724(5) Uani 1 1 d . . . . .
N003 N 0.74739(12) 0.5255(3) 0.33439(8) 0.0483(4) Uani 1 1 d . . . . .
N004 N 0.88585(11) 0.7063(3) 0.45628(8) 0.0446(4) Uani 1 1 d . . . . .
N005 N 0.74837(12) 0.1886(3) 0.52191(9) 0.0498(4) Uani 1 1 d . . . . .
N006 N 0.68314(12) 0.2164(3) 0.40020(9) 0.0494(4) Uani 1 1 d . . . . .
C007 C 0.81600(14) 0.3991(4) 0.52480(10) 0.0466(4) Uani 1 1 d . . . . .
C008 C 0.81996(13) 0.5134(4) 0.45708(9) 0.0422(4) Uani 1 1 d . . . . .
C009 C 0.81718(14) 0.7202(4) 0.33228(9) 0.0460(4) Uani 1 1 d . . . . .
C00A C 0.95664(14) 1.0195(4) 0.38961(10) 0.0505(5) Uani 1 1 d . . . . .
H00A H 1.0020 1.0810 0.4296 0.061 Uiso 1 1 calc R U . . .
C00B C 0.88694(13) 0.8121(4) 0.39367(9) 0.0433(4) Uani 1 1 d . . . . .
C00C C 0.75031(13) 0.4221(4) 0.39541(9) 0.0438(4) Uani 1 1 d . . . . .
C00D C 0.95710(16) 1.1289(5) 0.32699(11) 0.0553(5) Uani 1 1 d . . . . .
H00D H 1.0031 1.2652 0.3243 0.066 Uiso 1 1 calc R U . . .
C00E C 0.68135(15) 0.0922(4) 0.46153(11) 0.0526(5) Uani 1 1 d . . . . .
C00F C 0.6628(2) 0.2214(5) 0.61876(13) 0.0716(7) Uani 1 1 d . . . . .
H00B H 0.5951 0.2049 0.5888 0.107 Uiso 1 1 calc R U . . .
H00C H 0.6819 0.4053 0.6235 0.107 Uiso 1 1 calc R U . . .
H00E H 0.6627 0.1492 0.6635 0.107 Uiso 1 1 calc R U . . .
C00G C 0.60513(16) 0.1346(4) 0.33794(11) 0.0575(5) Uani 1 1 d . . . . .
H00F H 0.5903 -0.0529 0.3411 0.069 Uiso 1 1 calc R U . . .
H00G H 0.6323 0.1612 0.2972 0.069 Uiso 1 1 calc R U . . .
C00H C 0.88847(17) 1.0374(5) 0.26610(11) 0.0596(5) Uani 1 1 d . . . . .
H00H H 0.8899 1.1135 0.2237 0.072 Uiso 1 1 calc R U . . .
C00I C 0.82049(17) 0.8395(5) 0.26868(10) 0.0578(5) Uani 1 1 d . . . . .
H00I H 0.7756 0.7820 0.2280 0.069 Uiso 1 1 calc R U . . .
C00J C 0.73923(18) 0.0718(4) 0.58811(12) 0.0604(5) Uani 1 1 d . . . . .
H00J H 0.8062 0.0741 0.6205 0.072 Uiso 1 1 calc R U . . .
H00K H 0.7174 -0.1116 0.5807 0.072 Uiso 1 1 calc R U . . .
C00K C 0.50717(17) 0.2913(5) 0.33055(14) 0.0716(7) Uani 1 1 d . . . . .
H00L H 0.4564 0.2277 0.2912 0.107 Uiso 1 1 calc R U . . .
H00M H 0.5208 0.4755 0.3241 0.107 Uiso 1 1 calc R U . . .
H00N H 0.4818 0.2709 0.3716 0.107 Uiso 1 1 calc R U . . .

loop_
_atom_site_aniso_label
_atom_site_aniso_U_11
_atom_site_aniso_U_22
_atom_site_aniso_U_33
_atom_site_aniso_U_23
_atom_site_aniso_U_13
_atom_site_aniso_U_12
O001 0.0649(9) 0.0691(10) 0.0453(7) -0.0010(7) 0.0046(6) -0.0110(8)
O002 0.0700(10) 0.0549(9) 0.0896(12) -0.0034(8) 0.0134(8) -0.0165(8)
N003 0.0461(8) 0.0504(9) 0.0447(8) -0.0108(7) 0.0037(6) 0.0045(7)
N004 0.0398(8) 0.0486(9) 0.0439(8) -0.0053(7) 0.0070(6) 0.0013(7)
N005 0.0497(9) 0.0433(9) 0.0565(9) -0.0013(7) 0.0126(7) 0.0020(7)
N006 0.0421(8) 0.0462(9) 0.0564(9) -0.0110(8) 0.0045(7) -0.0002(7)
C007 0.0421(9) 0.0466(10) 0.0499(10) -0.0037(8) 0.0084(8) 0.0048(8)
C008 0.0363(8) 0.0437(10) 0.0455(9) -0.0065(8) 0.0073(7) 0.0052(7)
C009 0.0430(9) 0.0505(11) 0.0431(9) -0.0075(8) 0.0076(7) 0.0074(8)
C00A 0.0417(10) 0.0585(12) 0.0500(10) -0.0020(9) 0.0083(8) -0.0004(9)
C00B 0.0381(9) 0.0485(10) 0.0423(9) -0.0046(8) 0.0073(7) 0.0057(8)
C00C 0.0374(9) 0.0425(10) 0.0496(10) -0.0105(8) 0.0067(7) 0.0068(8)
C00D 0.0498(11) 0.0610(13) 0.0572(12) 0.0033(10) 0.0169(9) 0.0018(10)
C00E 0.0461(10) 0.0430(10) 0.0674(13) -0.0076(9) 0.0109(9) 0.0025(8)
C00F 0.0741(15) 0.0719(15) 0.0762(15) 0.0002(13) 0.0327(12) -0.0051(13)
C00G 0.0516(11) 0.0508(11) 0.0640(13) -0.0138(10) 0.0012(9) -0.0056(9)
C00H 0.0660(13) 0.0683(14) 0.0469(11) 0.0060(10) 0.0179(9) 0.0090(11)
C00I 0.0619(12) 0.0675(13) 0.0407(10) -0.0065(10) 0.0056(9) 0.0043(11)
C00J 0.0678(13) 0.0476(11) 0.0655(13) 0.0073(10) 0.0153(10) -0.0014(10)
C00K 0.0514(12) 0.0661(15) 0.0884(17) 0.0038(13) -0.0012(11) 0.0010(11)

loop_
_atom_type_symbol
_atom_type_description
_atom_type_scat_dispersion_real
_atom_type_scat_dispersion_imag
_atom_type_scat_source
C C 0.0033 0.0016 'International Tables Vol C Tables 4.2.6.8 and 6.1.1.4'
H H 0.0000 0.0000 'International Tables Vol C Tables 4.2.6.8 and 6.1.1.4'
N N 0.0061 0.0033 'International Tables Vol C Tables 4.2.6.8 and 6.1.1.4'
O O 0.0106 0.0060 'International Tables Vol C Tables 4.2.6.8 and 6.1.1.4'

loop_
_geom_angle_atom_site_label_1
_geom_angle_atom_site_label_2
_geom_angle_atom_site_label_3
_geom_angle
_geom_angle_site_symmetry_1
_geom_angle_site_symmetry_3
_geom_angle_publ_flag
C00C N003 C009 116.38(15) . . ?
C008 N004 C00B 117.03(15) . . ?
C007 N005 C00E 125.32(17) . . ?
C007 N005 C00J 117.39(17) . . ?
C00E N005 C00J 117.05(17) . . ?
C00C N006 C00G 119.36(17) . . ?
C00E N006 C00C 123.18(16) . . ?
C00E N006 C00G 117.36(17) . . ?
O001 C007 N005 121.15(18) . . ?
O001 C007 C008 123.71(18) . . ?
N005 C007 C008 115.13(16) . . ?
N004 C008 C007 117.94(15) . . ?
N004 C008 C00C 121.99(17) . . ?
C00C C008 C007 120.01(17) . . ?
N003 C009 C00B 121.40(17) . . ?
N003 C009 C00I 120.15(17) . . ?
C00I C009 C00B 118.44(19) . . ?
C00B C00A H00A 120.1 . . ?
C00D C00A H00A 120.1 . . ?
C00D C00A C00B 119.76(18) . . ?
N004 C00B C009 120.71(17) . . ?
N004 C00B C00A 119.52(16) . . ?
C00A C00B C009 119.76(17) . . ?
N003 C00C N006 118.78(16) . . ?
N003 C00C C008 122.43(18) . . ?
N006 C00C C008 118.79(17) . . ?
C00A C00D H00D 119.7 . . ?
C00A C00D C00H 120.6(2) . . ?
C00H C00D H00D 119.7 . . ?
O002 C00E N005 120.7(2) . . ?
O002 C00E N006 122.0(2) . . ?
N006 C00E N005 117.33(18) . . ?
H00B C00F H00C 109.5 . . ?
H00B C00F H00E 109.5 . . ?
H00C C00F H00E 109.5 . . ?
C00J C00F H00B 109.5 . . ?
C00J C00F H00C 109.5 . . ?
C00J C00F H00E 109.5 . . ?
N006 C00G H00F 109.4 . . ?
N006 C00G H00G 109.4 . . ?
N006 C00G C00K 111.07(17) . . ?
H00F C00G H00G 108.0 . . ?
C00K C00G H00F 109.4 . . ?
C00K C00G H00G 109.4 . . ?
C00D C00H H00H 119.6 . . ?
C00I C00H C00D 120.8(2) . . ?
C00I C00H H00H 119.6 . . ?
C009 C00I H00I 119.7 . . ?
C00H C00I C009 120.68(19) . . ?
C00H C00I H00I 119.7 . . ?
N005 C00J C00F 111.57(18) . . ?
N005 C00J H00J 109.3 . . ?
N005 C00J H00K 109.3 . . ?
C00F C00J H00J 109.3 . . ?
C00F C00J H00K 109.3 . . ?
H00J C00J H00K 108.0 . . ?
C00G C00K H00L 109.5 . . ?
C00G C00K H00M 109.5 . . ?
C00G C00K H00N 109.5 . . ?
H00L C00K H00M 109.5 . . ?
H00L C00K H00N 109.5 . . ?
H00M C00K H00N 109.5 . . ?

loop_
_geom_bond_atom_site_label_1
_geom_bond_atom_site_label_2
_geom_bond_distance
_geom_bond_site_symmetry_2
_geom_bond_publ_flag
O001 C007 1.213(2) . ?
O002 C00E 1.211(2) . ?
N003 C009 1.360(3) . ?
N003 C00C 1.311(2) . ?
N004 C008 1.313(2) . ?
N004 C00B 1.356(2) . ?
N005 C007 1.384(2) . ?
N005 C00E 1.402(3) . ?
N005 C00J 1.471(3) . ?
N006 C00C 1.388(2) . ?
N006 C00E 1.374(3) . ?
N006 C00G 1.474(2) . ?
C007 C008 1.475(3) . ?
C008 C00C 1.427(2) . ?
C009 C00B 1.425(3) . ?
C009 C00I 1.409(3) . ?
C00A H00A 0.9300 . ?
C00A C00B 1.414(3) . ?
C00A C00D 1.361(3) . ?
C00D H00D 0.9300 . ?
C00D C00H 1.410(3) . ?
C00F H00B 0.9600 . ?
C00F H00C 0.9600 . ?
C00F H00E 0.9600 . ?
C00F C00J 1.507(3) . ?
C00G H00F 0.9700 . ?
C00G H00G 0.9700 . ?
C00G C00K 1.503(3) . ?
C00H H00H 0.9300 . ?
C00H C00I 1.356(3) . ?
C00I H00I 0.9300 . ?
C00J H00J 0.9700 . ?
C00J H00K 0.9700 . ?
C00K H00L 0.9600 . ?
C00K H00M 0.9600 . ?
C00K H00N 0.9600 . ?

loop_
_geom_torsion_atom_site_label_1
_geom_torsion_atom_site_label_2
_geom_torsion_atom_site_label_3
_geom_torsion_atom_site_label_4
_geom_torsion
_geom_torsion_site_symmetry_1
_geom_torsion_site_symmetry_2
_geom_torsion_site_symmetry_3
_geom_torsion_site_symmetry_4
_geom_torsion_publ_flag
O001 C007 C008 N004 3.7(3) . . . . ?
O001 C007 C008 C00C -173.55(18) . . . . ?
N003 C009 C00B N004 0.2(3) . . . . ?
N003 C009 C00B C00A -178.41(16) . . . . ?
N003 C009 C00I C00H 178.77(18) . . . . ?
N004 C008 C00C N003 -0.4(3) . . . . ?
N004 C008 C00C N006 179.69(15) . . . . ?
N005 C007 C008 N004 -177.20(15) . . . . ?
N005 C007 C008 C00C 5.6(2) . . . . ?
C007 N005 C00E O002 -179.54(18) . . . . ?
C007 N005 C00E N006 0.2(3) . . . . ?
C007 N005 C00J C00F 84.9(2) . . . . ?
C007 C008 C00C N003 176.77(16) . . . . ?
C007 C008 C00C N006 -3.2(2) . . . . ?
C008 N004 C00B C009 1.6(2) . . . . ?
C008 N004 C00B C00A -179.71(16) . . . . ?
C009 N003 C00C N006 -177.84(15) . . . . ?
C009 N003 C00C C008 2.2(3) . . . . ?
C00A C00D C00H C00I 0.2(3) . . . . ?
C00B N004 C008 C007 -178.79(15) . . . . ?
C00B N004 C008 C00C -1.6(2) . . . . ?
C00B C009 C00I C00H -0.1(3) . . . . ?
C00B C00A C00D C00H 0.1(3) . . . . ?
C00C N003 C009 C00B -2.1(3) . . . . ?
C00C N003 C009 C00I 179.05(17) . . . . ?
C00C N006 C00E O002 -177.60(17) . . . . ?
C00C N006 C00E N005 2.7(3) . . . . ?
C00C N006 C00G C00K -88.9(2) . . . . ?
C00D C00A C00B N004 -179.11(17) . . . . ?
C00D C00A C00B C009 -0.4(3) . . . . ?
C00D C00H C00I C009 -0.3(3) . . . . ?
C00E N005 C007 O001 174.99(18) . . . . ?
C00E N005 C007 C008 -4.1(3) . . . . ?
C00E N005 C00J C00F -89.8(2) . . . . ?
C00E N006 C00C N003 178.94(16) . . . . ?
C00E N006 C00C C008 -1.1(3) . . . . ?
C00E N006 C00G C00K 87.5(2) . . . . ?
C00G N006 C00C N003 -4.9(3) . . . . ?
C00G N006 C00C C008 175.08(16) . . . . ?
C00G N006 C00E O002 6.1(3) . . . . ?
C00G N006 C00E N005 -173.56(16) . . . . ?
C00I C009 C00B N004 179.08(17) . . . . ?
C00I C009 C00B C00A 0.4(3) . . . . ?
C00J N005 C007 O001 0.8(3) . . . . ?
C00J N005 C007 C008 -178.35(16) . . . . ?
C00J N005 C00E O002 -5.3(3) . . . . ?
C00J N005 C00E N006 174.38(16) . . . . ?
